data_4084269
loop_
_publ_author_name
'Gianopoulos, Christopher G.'
'Kirschbaum, Kristin'
'Mason, Mark R.'

_publ_section_title
;
 Mono- and Bimetallic Aluminum Alkyl, Aryl, and Hydride Complexes of a
 Bulky Dipyrromethene Ligand
;
_journal_issue 17
_journal_name_full Organometallics
_journal_page_first 4503
_journal_paper_doi 10.1021/om500730g
_journal_volume 33
_journal_year 2014
_chemical_formula_moiety 'C33 H32 N2'
_chemical_formula_sum 'C33 H32 N2'
_chemical_formula_weight 456.60
_chemical_name_systematic
;
 ?
;
_space_group_crystal_system monoclinic
_space_group_IT_number 14
_space_group_name_Hall '-P 2yn'
_space_group_name_H-M_alt 'P 1 21/n 1'
_symmetry_space_group_name_Hall '-P 2yn'
_symmetry_space_group_name_H-M 'P 1 21/n 1'
_atom_sites_solution_hydrogens difmap
_atom_sites_solution_primary direct
_atom_sites_solution_secondary difmap
_audit_creation_method SHELXL-2014
_cell_angle_alpha 90
_cell_angle_beta 104.179(5)
_cell_angle_gamma 90
_cell_formula_units_Z 4
_cell_length_a 10.8307(18)
_cell_length_b 16.635(2)
_cell_length_c 14.746(2)
_cell_measurement_reflns_used 9904
_cell_measurement_temperature 140(2)
_cell_measurement_theta_max 32.5495
_cell_measurement_theta_min 2.292
_cell_volume 2575.8(6)
_computing_structure_refinement 'SHELXL-2014 (Sheldrick, 2014)'
_diffrn_ambient_temperature 140(2)
_diffrn_measured_fraction_theta_full 0.998
_diffrn_measured_fraction_theta_max 0.993
_diffrn_measurement_device_type 'Bruker Platform with Smart 6000'
_diffrn_measurement_method omega-scan
_diffrn_radiation_type MoK\a
_diffrn_radiation_wavelength 0.71073
_diffrn_reflns_av_R_equivalents 0.0392
_diffrn_reflns_av_unetI/netI 0.0458
_diffrn_reflns_Laue_measured_fraction_full 0.998
_diffrn_reflns_Laue_measured_fraction_max 0.993
_diffrn_reflns_limit_h_max 14
_diffrn_reflns_limit_h_min -14
_diffrn_reflns_limit_k_max 21
_diffrn_reflns_limit_k_min -20
_diffrn_reflns_limit_l_max 19
_diffrn_reflns_limit_l_min -19
_diffrn_reflns_number 19652
_diffrn_reflns_point_group_measured_fraction_full 0.998
_diffrn_reflns_point_group_measured_fraction_max 0.993
_diffrn_reflns_theta_full 26.000
_diffrn_reflns_theta_max 28.000
_diffrn_reflns_theta_min 1.878
_diffrn_source 'sealed tube'
_exptl_absorpt_coefficient_mu 0.068
_exptl_absorpt_correction_T_max 1.00
_exptl_absorpt_correction_T_min 0.815908
_exptl_absorpt_correction_type multi-scan
_exptl_absorpt_process_details 'sadabs (Sheldrick, 1997)'
_exptl_crystal_colour red-orange
_exptl_crystal_density_diffrn 1.177
_exptl_crystal_description parallelepiped
_exptl_crystal_F_000 976
_exptl_crystal_size_max 0.30
_exptl_crystal_size_mid 0.20
_exptl_crystal_size_min 0.15
_refine_diff_density_max 0.295
_refine_diff_density_min -0.222
_refine_diff_density_rms 0.047
_refine_ls_extinction_method none
_refine_ls_goodness_of_fit_ref 1.074
_refine_ls_hydrogen_treatment refall
_refine_ls_matrix_type full
_refine_ls_number_parameters 444
_refine_ls_number_reflns 6180
_refine_ls_number_restraints 0
_refine_ls_restrained_S_all 1.074
_refine_ls_R_factor_all 0.0811
_refine_ls_R_factor_gt 0.0642
_refine_ls_shift/su_max 0.000
_refine_ls_shift/su_mean 0.000
_refine_ls_structure_factor_coef Fsqd
_refine_ls_weighting_details 'w=1/[\s^2^(Fo^2^)+(0.0606P)^2^+1.4511P] where P=(Fo^2^+2Fc^2^)/3'
_refine_ls_weighting_scheme calc
_refine_ls_wR_factor_gt 0.1479
_refine_ls_wR_factor_ref 0.1563
_reflns_Friedel_coverage 0.000
_reflns_number_gt 4999
_reflns_number_total 6180
_reflns_threshold_expression 'I > 2\s(I)'
_cod_data_source_file om500730g_si_002.cif
_cod_data_source_block 2
_cod_original_cell_volume 2575.8(7)
_cod_database_code 4084269
_shelx_space_group_comment
;
The symmetry employed for this shelxl refinement is uniquely defined
by the following loop, which should always be used as a source of
symmetry information in preference to the above space-group names.
They are only intended as comments.
;
_shelxl_version_number 2014-3

loop_
_space_group_symop_operation_xyz
'x, y, z'
'-x+1/2, y+1/2, -z+1/2'
'-x, -y, -z'
'x-1/2, -y-1/2, z-1/2'

loop_
_atom_site_label
_atom_site_type_symbol
_atom_site_fract_x
_atom_site_fract_y
_atom_site_fract_z
_atom_site_U_iso_or_equiv
_atom_site_adp_type
_atom_site_occupancy
_atom_site_site_symmetry_order
_atom_site_calc_flag
N1 N 0.89631(14) 0.07307(9) 0.27079(10) 0.0271(3) Uani 1 1 d
C1 C 0.73869(16) 0.09812(10) 0.12268(11) 0.0250(3) Uani 1 1 d
N2 N 0.67181(13) 0.14745(9) 0.25942(10) 0.0273(3) Uani 1 1 d
C2 C 0.85622(16) 0.06671(11) 0.17487(11) 0.0260(4) Uani 1 1 d
C3 C 0.95422(17) 0.02776(12) 0.14485(12) 0.0313(4) Uani 1 1 d
H3 H 0.955(2) 0.0159(14) 0.0789(16) 0.046(6) Uiso 1 1 d
C4 C 1.05098(17) 0.01137(12) 0.22374(12) 0.0313(4) Uani 1 1 d
H4 H 1.135(2) -0.0122(13) 0.2242(14) 0.039(6) Uiso 1 1 d
C5 C 1.01328(15) 0.04080(11) 0.30196(11) 0.0261(4) Uani 1 1 d
C6 C 1.08439(15) 0.04468(11) 0.40116(11) 0.0252(3) Uani 1 1 d
C7 C 1.15246(15) -0.02298(11) 0.44449(11) 0.0259(4) Uani 1 1 d
C8 C 1.22665(16) -0.01566(11) 0.53588(12) 0.0278(4) Uani 1 1 d
H8 H 1.2720(19) -0.0617(13) 0.5639(14) 0.031(5) Uiso 1 1 d
C9 C 1.23534(16) 0.05558(12) 0.58539(11) 0.0292(4) Uani 1 1 d
C10 C 1.16503(17) 0.12081(12) 0.54244(12) 0.0306(4) Uani 1 1 d
H10 H 1.1705(19) 0.1709(13) 0.5733(14) 0.034(5) Uiso 1 1 d
C11 C 1.08930(16) 0.11682(11) 0.45146(12) 0.0284(4) Uani 1 1 d
C12 C 1.1479(2) -0.10294(12) 0.39659(14) 0.0347(4) Uani 1 1 d
H12A H 1.174(2) -0.1457(16) 0.4417(17) 0.055(7) Uiso 1 1 d
H12B H 1.063(2) -0.1138(14) 0.3573(16) 0.045(6) Uiso 1 1 d
H12C H 1.209(2) -0.1056(15) 0.3556(17) 0.056(7) Uiso 1 1 d
C13 C 1.3194(2) 0.06297(15) 0.68300(14) 0.0388(5) Uani 1 1 d
H13A H 1.349(3) 0.119(2) 0.698(2) 0.082(10) Uiso 1 1 d
H13B H 1.382(3) 0.025(2) 0.696(2) 0.095(11) Uiso 1 1 d
H13C H 1.272(3) 0.056(2) 0.731(2) 0.094(11) Uiso 1 1 d
C14 C 1.0180(2) 0.19177(13) 0.41059(14) 0.0402(5) Uani 1 1 d
H14A H 0.928(2) 0.1869(14) 0.4122(16) 0.045(6) Uiso 1 1 d
H14B H 1.017(2) 0.2003(14) 0.3454(17) 0.046(6) Uiso 1 1 d
H14C H 1.054(2) 0.2403(15) 0.4454(16) 0.045(6) Uiso 1 1 d
C15 C 0.65054(16) 0.13565(10) 0.16250(11) 0.0253(3) Uani 1 1 d
C16 C 0.52750(16) 0.16813(11) 0.11748(12) 0.0286(4) Uani 1 1 d
H16 H 0.4888(19) 0.1677(12) 0.0506(14) 0.031(5) Uiso 1 1 d
C17 C 0.47681(17) 0.19762(11) 0.18641(13) 0.0307(4) Uani 1 1 d
H17 H 0.397(2) 0.2240(13) 0.1806(14) 0.036(5) Uiso 1 1 d
C18 C 0.57006(16) 0.18408(10) 0.27333(12) 0.0268(4) Uani 1 1 d
C19 C 0.56325(16) 0.20758(11) 0.36946(12) 0.0269(4) Uani 1 1 d
C20 C 0.63328(17) 0.27401(11) 0.41273(13) 0.0314(4) Uani 1 1 d
C21 C 0.63308(19) 0.29220(12) 0.50490(13) 0.0355(4) Uani 1 1 d
H21 H 0.682(2) 0.3399(15) 0.5322(15) 0.044(6) Uiso 1 1 d
C22 C 0.56623(19) 0.24578(12) 0.55499(13) 0.0361(4) Uani 1 1 d
C23 C 0.49572(19) 0.18136(12) 0.51066(13) 0.0351(4) Uani 1 1 d
H23 H 0.447(2) 0.1499(15) 0.5441(16) 0.048(6) Uiso 1 1 d
C24 C 0.49169(17) 0.16137(11) 0.41817(13) 0.0311(4) Uani 1 1 d
C25 C 0.7060(2) 0.32612(14) 0.36033(17) 0.0411(5) Uani 1 1 d
H25B H 0.652(3) 0.347(2) 0.305(2) 0.088(10) Uiso 1 1 d
H5A H 0.743(3) 0.373(2) 0.395(2) 0.081(9) Uiso 1 1 d
H25C H 0.771(3) 0.297(2) 0.340(2) 0.084(10) Uiso 1 1 d
C26 C 0.5697(3) 0.26515(18) 0.65579(16) 0.0505(6) Uani 1 1 d
H26A H 0.608(4) 0.226(3) 0.696(3) 0.124(14) Uiso 1 1 d
H26B H 0.596(4) 0.317(3) 0.674(3) 0.112(13) Uiso 1 1 d
H26C H 0.488(4) 0.268(2) 0.669(3) 0.107(13) Uiso 1 1 d
C27 C 0.4138(2) 0.09090(15) 0.37337(17) 0.0443(5) Uani 1 1 d
H27C H 0.367(3) 0.0661(19) 0.410(2) 0.083(10) Uiso 1 1 d
H27A H 0.462(3) 0.053(2) 0.351(2) 0.093(11) Uiso 1 1 d
H27B H 0.348(4) 0.106(2) 0.320(3) 0.115(13) Uiso 1 1 d
C28 C 0.71392(15) 0.09206(10) 0.01870(11) 0.0253(4) Uani 1 1 d
C29 C 0.6429(3) 0.03034(15) -0.03015(14) 0.0526(6) Uani 1 1 d
H29 H 0.621(3) -0.0131(18) 0.0035(19) 0.071(8) Uiso 1 1 d
C30 C 0.6188(3) 0.02670(15) -0.12714(15) 0.0552(7) Uani 1 1 d
H30 H 0.573(3) -0.018(2) -0.161(2) 0.084(10) Uiso 1 1 d
C31 C 0.66645(18) 0.08417(13) -0.17529(12) 0.0339(4) Uani 1 1 d
H31 H 0.652(2) 0.0827(13) -0.2411(16) 0.042(6) Uiso 1 1 d
C32 C 0.7406(2) 0.14351(16) -0.12744(14) 0.0498(6) Uani 1 1 d
H32 H 0.780(3) 0.1828(18) -0.1617(19) 0.072(8) Uiso 1 1 d
C33 C 0.7639(2) 0.14829(14) -0.03060(14) 0.0454(5) Uani 1 1 d
H33 H 0.817(3) 0.1914(16) 0.0021(18) 0.061(7) Uiso 1 1 d
H1N H 0.847(2) 0.0948(15) 0.3037(16) 0.049(7) Uiso 1 1 d

loop_
_atom_site_aniso_label
_atom_site_aniso_U_11
_atom_site_aniso_U_22
_atom_site_aniso_U_33
_atom_site_aniso_U_23
_atom_site_aniso_U_13
_atom_site_aniso_U_12
N1 0.0248(7) 0.0382(9) 0.0193(7) 0.0012(6) 0.0073(5) 0.0054(6)
C1 0.0269(8) 0.0279(9) 0.0198(8) 0.0033(6) 0.0048(6) -0.0023(6)
N2 0.0269(7) 0.0331(8) 0.0227(7) 0.0021(6) 0.0077(5) 0.0041(6)
C2 0.0270(8) 0.0331(9) 0.0187(7) 0.0012(6) 0.0069(6) 0.0014(7)
C3 0.0326(9) 0.0387(10) 0.0237(9) -0.0010(7) 0.0091(7) 0.0051(8)
C4 0.0284(9) 0.0408(10) 0.0262(8) -0.0004(7) 0.0096(7) 0.0081(8)
C5 0.0244(8) 0.0308(9) 0.0236(8) 0.0019(7) 0.0067(6) 0.0031(7)
C6 0.0212(7) 0.0360(9) 0.0195(7) 0.0003(7) 0.0069(6) 0.0031(7)
C7 0.0226(7) 0.0322(9) 0.0251(8) 0.0013(7) 0.0099(6) 0.0015(7)
C8 0.0234(8) 0.0355(10) 0.0254(8) 0.0066(7) 0.0077(6) 0.0043(7)
C9 0.0229(8) 0.0443(11) 0.0207(8) 0.0024(7) 0.0058(6) -0.0002(7)
C10 0.0314(9) 0.0368(10) 0.0248(8) -0.0027(7) 0.0090(7) 0.0024(8)
C11 0.0270(8) 0.0352(10) 0.0238(8) 0.0011(7) 0.0080(7) 0.0056(7)
C12 0.0375(10) 0.0354(11) 0.0309(9) 0.0024(8) 0.0074(8) 0.0078(8)
C13 0.0372(10) 0.0502(13) 0.0246(9) -0.0003(9) -0.0008(8) 0.0028(10)
C14 0.0512(13) 0.0375(12) 0.0278(10) -0.0022(8) 0.0017(9) 0.0137(9)
C15 0.0266(8) 0.0280(9) 0.0208(8) 0.0047(6) 0.0047(6) -0.0001(7)
C16 0.0268(8) 0.0326(9) 0.0248(8) 0.0064(7) 0.0037(7) 0.0005(7)
C17 0.0257(8) 0.0330(10) 0.0328(9) 0.0068(7) 0.0058(7) 0.0062(7)
C18 0.0261(8) 0.0270(9) 0.0280(8) 0.0027(7) 0.0081(7) 0.0010(7)
C19 0.0244(8) 0.0296(9) 0.0275(8) 0.0025(7) 0.0082(6) 0.0076(7)
C20 0.0314(9) 0.0292(9) 0.0337(9) 0.0036(7) 0.0079(7) 0.0066(7)
C21 0.0402(10) 0.0309(10) 0.0331(10) -0.0022(8) 0.0046(8) 0.0060(8)
C22 0.0413(10) 0.0374(11) 0.0305(9) -0.0003(8) 0.0104(8) 0.0131(8)
C23 0.0366(10) 0.0391(11) 0.0343(10) 0.0036(8) 0.0178(8) 0.0074(8)
C24 0.0278(8) 0.0339(10) 0.0345(9) -0.0002(7) 0.0133(7) 0.0042(7)
C25 0.0468(12) 0.0329(11) 0.0454(12) 0.0016(9) 0.0148(10) -0.0040(9)
C26 0.0718(17) 0.0523(15) 0.0294(11) -0.0026(10) 0.0163(11) 0.0117(13)
C27 0.0446(12) 0.0485(13) 0.0462(12) -0.0083(10) 0.0235(11) -0.0135(10)
C28 0.0238(8) 0.0314(9) 0.0199(8) 0.0018(7) 0.0037(6) 0.0025(7)
C29 0.0811(17) 0.0454(13) 0.0266(10) 0.0057(9) 0.0043(10) -0.0268(12)
C30 0.0856(18) 0.0449(13) 0.0278(10) -0.0039(9) -0.0004(11) -0.0222(12)
C31 0.0343(9) 0.0489(12) 0.0178(8) 0.0008(8) 0.0050(7) 0.0076(8)
C32 0.0562(13) 0.0669(16) 0.0266(10) 0.0075(10) 0.0108(9) -0.0226(12)
C33 0.0558(13) 0.0527(13) 0.0250(9) 0.0009(9) 0.0050(9) -0.0247(11)

loop_
_atom_type_symbol
_atom_type_description
_atom_type_scat_dispersion_real
_atom_type_scat_dispersion_imag
_atom_type_scat_source
C C 0.0033 0.0016 'International Tables Vol C Tables 4.2.6.8 and 6.1.1.4'
H H 0.0000 0.0000 'International Tables Vol C Tables 4.2.6.8 and 6.1.1.4'
N N 0.0061 0.0033 'International Tables Vol C Tables 4.2.6.8 and 6.1.1.4'

loop_
_geom_angle_atom_site_label_1
_geom_angle_atom_site_label_2
_geom_angle_atom_site_label_3
_geom_angle
C5 N1 C2 110.66(14)
C5 N1 H1N 128.4(15)
C2 N1 H1N 120.9(15)
C15 C1 C2 123.84(15)
C15 C1 C28 119.74(14)
C2 C1 C28 116.38(15)
C18 N2 C15 106.73(14)
N1 C2 C3 106.64(14)
N1 C2 C1 123.00(15)
C3 C2 C1 130.32(15)
C4 C3 C2 107.46(15)
C4 C3 H3 126.7(13)
C2 C3 H3 125.8(13)
C3 C4 C5 107.96(15)
C3 C4 H4 126.0(12)
C5 C4 H4 125.8(12)
N1 C5 C4 107.27(14)
N1 C5 C6 122.55(15)
C4 C5 C6 130.01(15)
C11 C6 C7 119.65(15)
C11 C6 C5 120.19(15)
C7 C6 C5 120.10(15)
C8 C7 C6 118.80(16)
C8 C7 C12 118.46(16)
C6 C7 C12 122.74(15)
C9 C8 C7 122.23(16)
C9 C8 H8 120.1(12)
C7 C8 H8 117.7(12)
C8 C9 C10 118.08(16)
C8 C9 C13 121.39(17)
C10 C9 C13 120.52(18)
C9 C10 C11 122.07(18)
C9 C10 H10 120.5(13)
C11 C10 H10 117.3(13)
C10 C11 C6 119.12(16)
C10 C11 C14 117.88(17)
C6 C11 C14 122.98(15)
C7 C12 H12A 110.9(15)
C7 C12 H12B 111.1(14)
H12A C12 H12B 110(2)
C7 C12 H12C 111.9(15)
H12A C12 H12C 105(2)
H12B C12 H12C 107.5(19)
C9 C13 H13A 112.2(18)
C9 C13 H13B 113(2)
H13A C13 H13B 115(3)
C9 C13 H13C 112(2)
H13A C13 H13C 99(3)
H13B C13 H13C 106(3)
C11 C14 H14A 109.5(14)
C11 C14 H14B 113.2(14)
H14A C14 H14B 105.6(19)
C11 C14 H14C 111.8(13)
H14A C14 H14C 108.8(19)
H14B C14 H14C 107.6(19)
C1 C15 N2 122.39(14)
C1 C15 C16 128.99(15)
N2 C15 C16 108.61(15)
C17 C16 C15 106.75(15)
C17 C16 H16 127.5(12)
C15 C16 H16 125.8(12)
C16 C17 C18 106.56(15)
C16 C17 H17 128.4(12)
C18 C17 H17 125.0(12)
N2 C18 C17 111.35(15)
N2 C18 C19 120.49(15)
C17 C18 C19 128.15(15)
C20 C19 C24 120.16(16)
C20 C19 C18 119.50(16)
C24 C19 C18 120.28(16)
C21 C20 C19 119.02(17)
C21 C20 C25 120.12(18)
C19 C20 C25 120.86(17)
C22 C21 C20 121.59(19)
C22 C21 H21 121.9(13)
C20 C21 H21 116.5(13)
C23 C22 C21 118.61(18)
C23 C22 C26 120.5(2)
C21 C22 C26 120.9(2)
C22 C23 C24 121.89(18)
C22 C23 H23 119.2(14)
C24 C23 H23 118.9(14)
C23 C24 C19 118.68(18)
C23 C24 C27 119.79(18)
C19 C24 C27 121.52(17)
C20 C25 H25B 111(2)
C20 C25 H5A 113.5(18)
H25B C25 H5A 104(3)
C20 C25 H25C 112.3(19)
H25B C25 H25C 106(3)
H5A C25 H25C 110(3)
C22 C26 H26A 113(3)
C22 C26 H26B 114(2)
H26A C26 H26B 115(3)
C22 C26 H26C 114(2)
H26A C26 H26C 101(3)
H26B C26 H26C 98(3)
C24 C27 H27C 114.7(19)
C24 C27 H27A 113(2)
H27C C27 H27A 110(3)
C24 C27 H27B 112(2)
H27C C27 H27B 102(3)
H27A C27 H27B 104(3)
C33 C28 C29 118.23(17)
C33 C28 C1 120.12(16)
C29 C28 C1 121.64(16)
C28 C29 C30 120.7(2)
C28 C29 H29 118.6(17)
C30 C29 H29 120.1(17)
C31 C30 C29 120.3(2)
C31 C30 H30 118.8(19)
C29 C30 H30 120.8(19)
C32 C31 C30 119.35(18)
C32 C31 H31 118.9(14)
C30 C31 H31 121.7(14)
C31 C32 C33 120.8(2)
C31 C32 H32 119.4(16)
C33 C32 H32 119.8(16)
C28 C33 C32 120.55(19)
C28 C33 H33 120.1(15)
C32 C33 H33 119.3(15)

loop_
_geom_bond_atom_site_label_1
_geom_bond_atom_site_label_2
_geom_bond_distance
N1 C5 1.349(2)
N1 C2 1.378(2)
N1 H1N 0.88(3)
C1 C15 1.386(2)
C1 C2 1.416(2)
C1 C28 1.494(2)
N2 C18 1.319(2)
N2 C15 1.405(2)
C2 C3 1.405(2)
C3 C4 1.389(2)
C3 H3 0.99(2)
C4 C5 1.403(2)
C4 H4 0.99(2)
C5 C6 1.478(2)
C6 C11 1.405(3)
C6 C7 1.410(2)
C7 C8 1.395(2)
C7 C12 1.501(3)
C8 C9 1.383(3)
C8 H8 0.95(2)
C9 C10 1.386(3)
C9 C13 1.508(2)
C10 C11 1.392(2)
C10 H10 0.94(2)
C11 C14 1.512(3)
C12 H12A 0.97(3)
C12 H12B 0.98(2)
C12 H12C 1.00(3)
C13 H13A 0.99(3)
C13 H13B 0.92(4)
C13 H13C 0.97(4)
C14 H14A 0.98(2)
C14 H14B 0.97(2)
C14 H14C 0.98(2)
C15 C16 1.441(2)
C16 C17 1.360(3)
C16 H16 0.97(2)
C17 C18 1.442(2)
C17 H17 0.95(2)
C18 C19 1.490(2)
C19 C20 1.402(3)
C19 C24 1.407(2)
C20 C21 1.393(3)
C20 C25 1.506(3)
C21 C22 1.389(3)
C21 H21 0.98(2)
C22 C23 1.384(3)
C22 C26 1.512(3)
C23 C24 1.394(3)
C23 H23 0.96(2)
C24 C27 1.500(3)
C25 H25B 0.95(3)
C25 H5A 0.97(3)
C25 H25C 0.96(3)
C26 H26A 0.92(5)
C26 H26B 0.93(4)
C26 H26C 0.96(4)
C27 H27C 0.93(3)
C27 H27A 0.93(4)
C27 H27B 0.96(4)
C28 C33 1.374(3)
C28 C29 1.376(3)
C29 C30 1.391(3)
C29 H29 0.94(3)
C30 C31 1.365(3)
C30 H30 0.96(3)
C31 C32 1.356(3)
C31 H31 0.94(2)
C32 C33 1.390(3)
C32 H32 0.98(3)
C33 H33 0.97(3)
